data_2205557
loop_
_publ_author_name
'Zhang, Li-Ping'
'Zhu, Long-Guan'
'Xiao, Hong-Ping'

_publ_section_title
;
 Bis(4-carboxybenzenesulfonato)bis(1,10-phenanthroline)manganese(II)
;
_journal_issue 4
_journal_name_full 'Acta Crystallographica Section E'
_journal_page_first m705
_journal_page_last m707
_journal_paper_doi 10.1107/S1600536805008020
_journal_volume 61
_journal_year 2005
_chemical_formula_iupac '[Mn (C7 H5 O5 S)2 (C12 H8 N2)2]'
_chemical_formula_moiety 'C38 H26 Mn N4 O10 S2'
_chemical_formula_sum 'C38 H26 Mn N4 O10 S2'
_chemical_formula_weight 817.69
_chemical_name_systematic
;
Bis(4-carboxybenzenesulfonato)bis(1,10-phenanthroline)manganese(II)
;
_space_group_IT_number 2
_symmetry_cell_setting triclinic
_symmetry_space_group_name_Hall '-P 1'
_symmetry_space_group_name_H-M 'P -1'
_atom_sites_solution_hydrogens geom
_atom_sites_solution_primary direct
_atom_sites_solution_secondary difmap
_audit_creation_method SHELXL-97
_cell_angle_alpha 89.2160(10)
_cell_angle_beta 78.6920(10)
_cell_angle_gamma 82.3480(10)
_cell_formula_units_Z 2
_cell_length_a 9.5218(6)
_cell_length_b 13.5515(8)
_cell_length_c 13.6083(8)
_cell_measurement_reflns_used 3743
_cell_measurement_temperature 295(2)
_cell_measurement_theta_max 28.026
_cell_measurement_theta_min 2.420
_cell_volume 1706.38(18)
_computing_cell_refinement 'SAINT (Bruker, 2002)'
_computing_data_collection 'SMART (Bruker, 2002)'
_computing_data_reduction SAINT
_computing_molecular_graphics 'ORTEP-3 for Windows (Farrugia, 1997)'
_computing_publication_material 'WinGX (Farrugia, 1999)'
_computing_structure_refinement 'SHELXL97 (Sheldrick, 1997)'
_computing_structure_solution 'SHELXS97 (Sheldrick, 1997)'
_diffrn_ambient_temperature 295(2)
_diffrn_measured_fraction_theta_full 0.985
_diffrn_measured_fraction_theta_max 0.985
_diffrn_measurement_device_type 'Bruker APEX area-detector'
_diffrn_measurement_method '\f and \w'
_diffrn_radiation_monochromator graphite
_diffrn_radiation_source 'fine-focus sealed tube'
_diffrn_radiation_type MoK\a
_diffrn_radiation_wavelength 0.71073
_diffrn_reflns_av_R_equivalents 0.0179
_diffrn_reflns_av_sigmaI/netI 0.0376
_diffrn_reflns_limit_h_max 11
_diffrn_reflns_limit_h_min -11
_diffrn_reflns_limit_k_max 14
_diffrn_reflns_limit_k_min -16
_diffrn_reflns_limit_l_max 14
_diffrn_reflns_limit_l_min -16
_diffrn_reflns_number 9038
_diffrn_reflns_theta_full 25.00
_diffrn_reflns_theta_max 25.00
_diffrn_reflns_theta_min 2.14
_diffrn_standards_decay_% 0
_diffrn_standards_interval_count 0
_diffrn_standards_interval_time 0
_diffrn_standards_number 0
_exptl_absorpt_coefficient_mu 0.579
_exptl_absorpt_correction_T_max 0.9080
_exptl_absorpt_correction_T_min 0.8230
_exptl_absorpt_correction_type multi-scan
_exptl_absorpt_process_details '(SADABS; Bruker, 2002)'
_exptl_crystal_colour 'pale yellow'
_exptl_crystal_density_diffrn 1.591
_exptl_crystal_density_method 'not measured'
_exptl_crystal_description Block
_exptl_crystal_F_000 838
_exptl_crystal_size_max 0.35
_exptl_crystal_size_mid 0.22
_exptl_crystal_size_min 0.17
_refine_diff_density_max 0.613
_refine_diff_density_min -0.331
_refine_ls_extinction_method none
_refine_ls_goodness_of_fit_ref 1.252
_refine_ls_hydrogen_treatment mixed
_refine_ls_matrix_type full
_refine_ls_number_parameters 502
_refine_ls_number_reflns 5920
_refine_ls_number_restraints 2
_refine_ls_restrained_S_all 1.252
_refine_ls_R_factor_all 0.0770
_refine_ls_R_factor_gt 0.0718
_refine_ls_shift/su_max 0.001
_refine_ls_shift/su_mean 0.000
_refine_ls_structure_factor_coef Fsqd
_refine_ls_weighting_details 'calc w = 1/[\s^2^(Fo^2^)+(0.0374P)^2^+2.6715P] where P = (Fo^2^+2Fc^2^)/3'
_refine_ls_weighting_scheme calc
_refine_ls_wR_factor_gt 0.1418
_refine_ls_wR_factor_ref 0.1444
_reflns_number_gt 5509
_reflns_number_total 5920
_reflns_threshold_expression I>2\s(I)
_cod_data_source_file ng6119.cif
_cod_data_source_block I
_cod_depositor_comments
;
The following automatic conversions were performed:
'_symmetry_cell_setting' value 'Triclinic' changed to 'triclinic'
according to '/home/saulius/struct/CIF-dictionaries/cif_core.dic'
dictionary named 'cif_core.dic' version 2.4.1 from 2010-06-29.

Automatic conversion script
Id: cif_fix_enum 1527 2010-12-29 10:47:43Z saulius 

The following automatic conversions were performed:

'_symmetry_cell_setting' value 'Triclinic' changed to 'triclinic'
according to /home/saulius/struct/CIF-dictionaries/cif_core.dic
dictionary named 'cif_core.dic' version 2.4.1 from 2010-06-29.

Automatic conversion script
Id: cif_fix_values 1715 2011-07-08 13:25:40Z adriana 
;
_cod_database_code 2205557

loop_
_symmetry_equiv_pos_as_xyz
'x, y, z'
'-x, -y, -z'

loop_
_atom_site_label
_atom_site_fract_x
_atom_site_fract_y
_atom_site_fract_z
_atom_site_U_iso_or_equiv
_atom_site_adp_type
_atom_site_calc_flag
_atom_site_refinement_flags
_atom_site_occupancy
_atom_site_type_symbol
Mn1 0.13658(7) 0.27361(4) 0.72921(5) 0.03434(19) Uani d . 1 Mn
S1 0.47532(12) 0.31021(8) 0.60750(8) 0.0385(3) Uani d . 1 S
S2 0.25572(14) 0.17342(8) 0.93506(9) 0.0469(3) Uani d . 1 S
N1 0.0760(4) 0.4297(2) 0.7897(2) 0.0375(8) Uani d . 1 N
N2 -0.0143(3) 0.3545(2) 0.6337(2) 0.0343(8) Uani d . 1 N
N3 -0.0419(4) 0.1879(2) 0.8020(3) 0.0379(8) Uani d . 1 N
N4 0.1616(4) 0.1258(2) 0.6394(3) 0.0378(8) Uani d . 1 N
O1 0.3189(4) 0.3085(3) 0.6285(3) 0.0622(10) Uani d . 1 O
O2 0.5142(3) 0.3572(2) 0.5116(2) 0.0487(8) Uani d . 1 O
O3 0.5567(4) 0.2154(2) 0.6160(3) 0.0652(10) Uani d . 1 O
O4 0.5417(4) 0.6778(3) 0.9123(3) 0.0605(9) Uani d D 1 O
O5 0.6826(4) 0.5553(3) 0.9694(3) 0.0636(10) Uani d . 1 O
O6 0.2387(4) 0.2460(2) 0.8567(3) 0.0615(10) Uani d . 1 O
O7 0.1271(5) 0.1715(3) 1.0082(3) 0.0792(12) Uani d . 1 O
O8 0.3828(4) 0.1822(3) 0.9746(3) 0.0720(12) Uani d . 1 O
O9 0.4677(4) -0.2229(3) 0.6320(3) 0.0625(10) Uani d D 1 O
O10 0.2453(4) -0.2546(3) 0.6940(3) 0.0666(10) Uani d . 1 O
C1 0.5077(4) 0.3913(3) 0.6992(3) 0.0340(9) Uani d . 1 C
C2 0.4522(5) 0.4902(3) 0.7009(3) 0.0447(11) Uani d . 1 C
H2 0.3974 0.5147 0.6542 0.054 Uiso calc R 1 H
C3 0.4782(5) 0.5534(3) 0.7724(3) 0.0436(11) Uani d . 1 C
H3 0.4388 0.6201 0.7748 0.052 Uiso calc R 1 H
C4 0.5620(4) 0.5179(3) 0.8399(3) 0.0343(9) Uani d . 1 C
C5 0.6170(5) 0.4193(3) 0.8374(3) 0.0497(12) Uani d . 1 C
H5 0.6735 0.3951 0.8832 0.060 Uiso calc R 1 H
C6 0.5894(5) 0.3549(3) 0.7672(3) 0.0474(11) Uani d . 1 C
H6 0.6261 0.2877 0.7663 0.057 Uiso calc R 1 H
C7 0.6029(5) 0.5837(3) 0.9145(3) 0.0428(11) Uani d . 1 C
C8 0.2896(5) 0.0576(3) 0.8698(3) 0.0345(9) Uani d . 1 C
C9 0.4130(5) 0.0371(3) 0.7970(3) 0.0483(11) Uani d . 1 C
H9 0.4813 0.0811 0.7851 0.058 Uiso calc R 1 H
C10 0.4326(5) -0.0513(4) 0.7419(3) 0.0501(12) Uani d . 1 C
H10 0.5161 -0.0671 0.6935 0.060 Uiso calc R 1 H
C11 0.3302(5) -0.1154(3) 0.7582(3) 0.0405(10) Uani d . 1 C
C12 0.2091(5) -0.0936(3) 0.8310(3) 0.0461(11) Uani d . 1 C
H12 0.1401 -0.1372 0.8425 0.055 Uiso calc R 1 H
C13 0.1890(5) -0.0084(3) 0.8870(3) 0.0416(10) Uani d . 1 C
H13 0.1070 0.0054 0.9370 0.050 Uiso calc R 1 H
C14 0.3423(5) -0.2059(3) 0.6913(3) 0.0457(11) Uani d . 1 C
C15 0.1257(5) 0.4679(4) 0.8635(3) 0.0510(12) Uani d . 1 C
H15 0.1870 0.4263 0.8963 0.061 Uiso calc R 1 H
C16 0.0903(6) 0.5669(4) 0.8938(4) 0.0584(14) Uani d . 1 C
H16 0.1276 0.5905 0.9458 0.070 Uiso calc R 1 H
C17 0.0010(6) 0.6292(3) 0.8474(4) 0.0545(13) Uani d . 1 C
H17 -0.0236 0.6955 0.8676 0.065 Uiso calc R 1 H
C18 -0.0540(5) 0.5928(3) 0.7686(3) 0.0426(11) Uani d . 1 C
C19 -0.1499(5) 0.6516(3) 0.7159(4) 0.0549(13) Uani d . 1 C
H19 -0.1800 0.7180 0.7346 0.066 Uiso calc R 1 H
C20 -0.1982(5) 0.6139(4) 0.6399(4) 0.0544(13) Uani d . 1 C
H20 -0.2613 0.6543 0.6075 0.065 Uiso calc R 1 H
C21 -0.1540(4) 0.5127(3) 0.6084(3) 0.0422(10) Uani d . 1 C
C22 -0.1996(5) 0.4695(4) 0.5285(4) 0.0509(12) Uani d . 1 C
H22 -0.2619 0.5071 0.4933 0.061 Uiso calc R 1 H
C23 -0.1521(5) 0.3726(4) 0.5031(3) 0.0486(12) Uani d . 1 C
H23 -0.1808 0.3431 0.4503 0.058 Uiso calc R 1 H
C24 -0.0603(5) 0.3184(3) 0.5570(3) 0.0441(11) Uani d . 1 C
H24 -0.0285 0.2522 0.5385 0.053 Uiso calc R 1 H
C25 -0.0116(4) 0.4917(3) 0.7415(3) 0.0339(9) Uani d . 1 C
C26 -0.0616(4) 0.4514(3) 0.6596(3) 0.0337(9) Uani d . 1 C
C27 -0.1383(5) 0.2169(4) 0.8844(3) 0.0483(11) Uani d . 1 C
H27 -0.1314 0.2762 0.9157 0.058 Uiso calc R 1 H
C28 -0.2491(5) 0.1624(4) 0.9260(4) 0.0572(13) Uani d . 1 C
H28 -0.3161 0.1859 0.9828 0.069 Uiso calc R 1 H
C29 -0.2578(5) 0.0748(4) 0.8825(4) 0.0559(13) Uani d . 1 C
H29 -0.3310 0.0375 0.9097 0.067 Uiso calc R 1 H
C30 -0.1573(5) 0.0400(3) 0.7968(4) 0.0467(11) Uani d . 1 C
C31 -0.1546(6) -0.0543(4) 0.7495(4) 0.0625(15) Uani d . 1 C
H31 -0.2241 -0.0950 0.7754 0.075 Uiso calc R 1 H
C32 -0.0542(6) -0.0849(4) 0.6691(4) 0.0594(14) Uani d . 1 C
H32 -0.0565 -0.1458 0.6392 0.071 Uiso calc R 1 H
C33 0.0569(5) -0.0264(3) 0.6279(3) 0.0441(11) Uani d . 1 C
C34 0.1691(6) -0.0578(3) 0.5471(3) 0.0483(12) Uani d . 1 C
H34 0.1724 -0.1188 0.5158 0.058 Uiso calc R 1 H
C35 0.2727(5) 0.0010(3) 0.5148(3) 0.0499(12) Uani d . 1 C
H35 0.3481 -0.0194 0.4615 0.060 Uiso calc R 1 H
C36 0.2647(5) 0.0927(3) 0.5626(3) 0.0464(11) Uani d . 1 C
H36 0.3359 0.1328 0.5391 0.056 Uiso calc R 1 H
C37 -0.0513(4) 0.1005(3) 0.7584(3) 0.0371(10) Uani d . 1 C
C38 0.0576(5) 0.0665(3) 0.6722(3) 0.0357(9) Uani d . 1 C
H4o 0.570(6) 0.714(3) 0.953(3) 0.080 Uiso d D 1 H
H9o 0.462(6) -0.270(3) 0.594(3) 0.080 Uiso d D 1 H

loop_
_atom_site_aniso_label
_atom_site_aniso_U_11
_atom_site_aniso_U_22
_atom_site_aniso_U_33
_atom_site_aniso_U_12
_atom_site_aniso_U_13
_atom_site_aniso_U_23
Mn1 0.0386(4) 0.0263(3) 0.0390(4) -0.0036(3) -0.0095(3) -0.0085(3)
S1 0.0420(6) 0.0325(5) 0.0414(6) -0.0094(4) -0.0052(5) -0.0126(5)
S2 0.0645(8) 0.0344(6) 0.0440(7) 0.0050(5) -0.0230(6) -0.0150(5)
N1 0.044(2) 0.0318(18) 0.037(2) -0.0041(15) -0.0089(16) -0.0073(15)
N2 0.0351(19) 0.0334(18) 0.0335(18) -0.0045(15) -0.0045(15) -0.0031(15)
N3 0.036(2) 0.038(2) 0.039(2) 0.0009(15) -0.0093(16) -0.0006(16)
N4 0.039(2) 0.0350(19) 0.040(2) -0.0048(16) -0.0096(17) -0.0035(16)
O1 0.049(2) 0.077(2) 0.061(2) -0.0291(18) 0.0042(17) -0.0233(18)
O2 0.060(2) 0.0492(18) 0.0377(17) -0.0145(15) -0.0058(15) -0.0129(14)
O3 0.090(3) 0.0371(18) 0.071(2) 0.0028(18) -0.029(2) -0.0159(16)
O4 0.072(2) 0.052(2) 0.065(2) -0.0044(18) -0.0309(19) -0.0261(17)
O5 0.074(2) 0.075(2) 0.051(2) -0.0066(19) -0.0350(19) -0.0143(18)
O6 0.090(3) 0.0392(18) 0.068(2) -0.0058(17) -0.048(2) -0.0043(16)
O7 0.093(3) 0.066(2) 0.064(2) 0.007(2) 0.011(2) -0.031(2)
O8 0.095(3) 0.051(2) 0.082(3) 0.0105(19) -0.059(2) -0.0293(19)
O9 0.074(3) 0.057(2) 0.053(2) 0.0002(19) -0.0078(19) -0.0237(17)
O10 0.077(3) 0.052(2) 0.073(3) -0.0165(19) -0.015(2) -0.0163(18)
C1 0.033(2) 0.037(2) 0.031(2) -0.0077(18) -0.0024(17) -0.0048(17)
C2 0.060(3) 0.031(2) 0.051(3) -0.002(2) -0.032(2) -0.004(2)
C3 0.055(3) 0.030(2) 0.050(3) -0.003(2) -0.022(2) -0.0065(19)
C4 0.038(2) 0.039(2) 0.026(2) -0.0082(18) -0.0041(17) -0.0057(17)
C5 0.064(3) 0.048(3) 0.040(3) 0.004(2) -0.026(2) -0.004(2)
C6 0.059(3) 0.034(2) 0.050(3) 0.006(2) -0.019(2) -0.007(2)
C7 0.046(3) 0.049(3) 0.034(2) -0.012(2) -0.004(2) -0.009(2)
C8 0.045(2) 0.030(2) 0.029(2) 0.0020(18) -0.0122(18) -0.0066(17)
C9 0.050(3) 0.048(3) 0.047(3) -0.014(2) -0.006(2) -0.009(2)
C10 0.043(3) 0.062(3) 0.040(3) 0.006(2) -0.002(2) -0.015(2)
C11 0.053(3) 0.033(2) 0.038(2) -0.001(2) -0.019(2) -0.0025(18)
C12 0.058(3) 0.042(3) 0.042(3) -0.012(2) -0.015(2) 0.000(2)
C13 0.050(3) 0.040(2) 0.033(2) -0.001(2) -0.006(2) -0.0055(19)
C14 0.053(3) 0.041(3) 0.044(3) -0.004(2) -0.015(2) 0.004(2)
C15 0.063(3) 0.049(3) 0.043(3) -0.009(2) -0.017(2) -0.009(2)
C16 0.083(4) 0.046(3) 0.048(3) -0.022(3) -0.008(3) -0.019(2)
C17 0.066(3) 0.034(2) 0.057(3) -0.010(2) 0.007(3) -0.015(2)
C18 0.044(3) 0.028(2) 0.048(3) -0.0063(19) 0.010(2) -0.0058(19)
C19 0.048(3) 0.028(2) 0.078(4) 0.003(2) 0.011(3) 0.005(2)
C20 0.041(3) 0.042(3) 0.075(4) 0.000(2) -0.005(3) 0.015(3)
C21 0.028(2) 0.046(3) 0.049(3) -0.0041(19) -0.0005(19) 0.011(2)
C22 0.039(3) 0.064(3) 0.052(3) -0.009(2) -0.015(2) 0.015(2)
C23 0.038(3) 0.068(3) 0.044(3) -0.017(2) -0.012(2) 0.001(2)
C24 0.047(3) 0.045(3) 0.042(3) -0.010(2) -0.009(2) -0.009(2)
C25 0.031(2) 0.031(2) 0.036(2) -0.0055(17) 0.0027(17) -0.0021(17)
C26 0.028(2) 0.034(2) 0.037(2) -0.0077(17) 0.0009(17) 0.0002(17)
C27 0.045(3) 0.050(3) 0.047(3) 0.012(2) -0.014(2) -0.005(2)
C28 0.043(3) 0.075(4) 0.046(3) 0.010(3) -0.003(2) 0.011(3)
C29 0.043(3) 0.066(3) 0.061(3) -0.011(2) -0.015(2) 0.018(3)
C30 0.045(3) 0.051(3) 0.047(3) -0.010(2) -0.016(2) 0.012(2)
C31 0.071(4) 0.050(3) 0.076(4) -0.032(3) -0.021(3) 0.012(3)
C32 0.084(4) 0.041(3) 0.063(3) -0.028(3) -0.025(3) 0.005(2)
C33 0.061(3) 0.032(2) 0.047(3) -0.009(2) -0.026(2) 0.0008(19)
C34 0.073(3) 0.034(2) 0.043(3) -0.007(2) -0.024(2) -0.009(2)
C35 0.061(3) 0.044(3) 0.044(3) -0.001(2) -0.010(2) -0.009(2)
C36 0.046(3) 0.041(3) 0.051(3) -0.010(2) -0.004(2) -0.006(2)
C37 0.039(2) 0.035(2) 0.042(2) -0.0047(18) -0.0169(19) 0.0040(19)
C38 0.042(2) 0.034(2) 0.036(2) -0.0055(18) -0.0192(19) 0.0026(18)

loop_
_atom_type_symbol
_atom_type_description
_atom_type_scat_dispersion_real
_atom_type_scat_dispersion_imag
_atom_type_scat_source
C C 0.0033 0.0016 'International Tables Vol C Tables 4.2.6.8 and 6.1.1.4'
H H 0.0000 0.0000 'International Tables Vol C Tables 4.2.6.8 and 6.1.1.4'
N N 0.0061 0.0033 'International Tables Vol C Tables 4.2.6.8 and 6.1.1.4'
O O 0.0106 0.0060 'International Tables Vol C Tables 4.2.6.8 and 6.1.1.4'
S S 0.1246 0.1234 'International Tables Vol C Tables 4.2.6.8 and 6.1.1.4'
Mn Mn 0.3368 0.7283 'International Tables Vol C Tables 4.2.6.8 and 6.1.1.4'

loop_
_geom_angle_atom_site_label_1
_geom_angle_atom_site_label_2
_geom_angle_atom_site_label_3
_geom_angle
_geom_angle_publ_flag
O1 Mn1 O6 97.0(2) yes
O1 Mn1 N1 93.40(10) yes
O1 Mn1 N2 91.40(10) yes
O1 Mn1 N3 159.60(10) yes
O1 Mn1 N4 87.10(10) yes
O6 Mn1 N1 85.40(10) yes
O6 Mn1 N2 157.50(10) yes
O6 Mn1 N3 89.80(10) yes
O6 Mn1 N4 108.70(10) yes
N1 Mn1 N2 73.20(10) yes
N1 Mn1 N3 106.40(10) yes
N1 Mn1 N4 165.70(10) yes
N2 Mn1 N3 89.50(10) yes
N2 Mn1 N4 92.50(10) yes
N3 Mn1 N4 72.40(10) yes
O3 S1 O2 114.2(2) ?
O3 S1 O1 113.6(2) ?
O2 S1 O1 108.2(2) ?
O3 S1 C1 108.3(2) ?
O2 S1 C1 106.6(2) ?
O1 S1 C1 105.5(2) ?
O7 S2 O8 115.1(3) ?
O7 S2 O6 112.9(2) ?
O8 S2 O6 111.3(2) ?
O7 S2 C8 106.8(2) ?
O8 S2 C8 106.2(2) ?
O6 S2 C8 103.4(2) ?
C15 N1 C25 117.8(4) ?
C15 N1 Mn1 125.7(3) ?
C25 N1 Mn1 116.3(3) ?
C24 N2 C26 117.0(4) ?
C24 N2 Mn1 128.1(3) ?
C26 N2 Mn1 114.9(3) ?
C27 N3 C37 118.0(4) ?
C27 N3 Mn1 124.7(3) ?
C37 N3 Mn1 117.3(3) ?
C36 N4 C38 117.3(4) ?
C36 N4 Mn1 127.9(3) ?
C38 N4 Mn1 114.8(3) ?
S1 O1 Mn1 147.6(3) ?
C7 O4 H4O 111(4) ?
S2 O6 Mn1 141.8(2) ?
C14 O9 H9O 106(4) ?
C6 C1 C2 120.5(4) ?
C6 C1 S1 119.6(3) ?
C2 C1 S1 119.9(3) ?
C1 C2 C3 119.7(4) ?
C1 C2 H2 120.2 ?
C3 C2 H2 120.2 ?
C4 C3 C2 120.2(4) ?
C4 C3 H3 119.9 ?
C2 C3 H3 119.9 ?
C5 C4 C3 119.6(4) ?
C5 C4 C7 117.5(4) ?
C3 C4 C7 122.9(4) ?
C4 C5 C6 120.7(4) ?
C4 C5 H5 119.6 ?
C6 C5 H5 119.6 ?
C1 C6 C5 119.3(4) ?
C1 C6 H6 120.4 ?
C5 C6 H6 120.4 ?
O5 C7 O4 123.4(4) ?
O5 C7 C4 123.8(4) ?
O4 C7 C4 112.8(4) ?
C9 C8 C13 120.3(4) ?
C9 C8 S2 119.2(3) ?
C13 C8 S2 120.3(3) ?
C8 C9 C10 118.3(4) ?
C8 C9 H9 120.9 ?
C10 C9 H9 120.9 ?
C11 C10 C9 120.8(4) ?
C11 C10 H10 119.6 ?
C9 C10 H10 119.6 ?
C12 C11 C10 119.7(4) ?
C12 C11 C14 118.8(4) ?
C10 C11 C14 121.3(4) ?
C13 C12 C11 120.3(4) ?
C13 C12 H12 119.8 ?
C11 C12 H12 119.8 ?
C12 C13 C8 120.4(4) ?
C12 C13 H13 119.8 ?
C8 C13 H13 119.8 ?
O10 C14 O9 125.1(5) ?
O10 C14 C11 122.7(5) ?
O9 C14 C11 112.2(4) ?
N1 C15 C16 122.9(5) ?
N1 C15 H15 118.5 ?
C16 C15 H15 118.5 ?
C17 C16 C15 119.8(5) ?
C17 C16 H16 120.1 ?
C15 C16 H16 120.1 ?
C16 C17 C18 119.6(4) ?
C16 C17 H17 120.2 ?
C18 C17 H17 120.2 ?
C17 C18 C25 117.2(4) ?
C17 C18 C19 124.0(4) ?
C25 C18 C19 118.8(4) ?
C20 C19 C18 121.8(4) ?
C20 C19 H19 119.1 ?
C18 C19 H19 119.1 ?
C19 C20 C21 120.9(5) ?
C19 C20 H20 119.6 ?
C21 C20 H20 119.6 ?
C26 C21 C22 117.4(4) ?
C26 C21 C20 119.2(4) ?
C22 C21 C20 123.4(4) ?
C23 C22 C21 119.6(4) ?
C23 C22 H22 120.2 ?
C21 C22 H22 120.2 ?
C22 C23 C24 118.9(4) ?
C22 C23 H23 120.5 ?
C24 C23 H23 120.5 ?
N2 C24 C23 124.5(4) ?
N2 C24 H24 117.8 ?
C23 C24 H24 117.8 ?
N1 C25 C18 122.7(4) ?
N1 C25 C26 117.8(3) ?
C18 C25 C26 119.5(4) ?
N2 C26 C21 122.6(4) ?
N2 C26 C25 117.7(4) ?
C21 C26 C25 119.7(4) ?
N3 C27 C28 122.9(5) ?
N3 C27 H27 118.6 ?
C28 C27 H27 118.6 ?
C29 C28 C27 119.0(5) ?
C29 C28 H28 120.5 ?
C27 C28 H28 120.5 ?
C28 C29 C30 120.3(5) ?
C28 C29 H29 119.8 ?
C30 C29 H29 119.8 ?
C29 C30 C37 117.0(4) ?
C29 C30 C31 123.7(5) ?
C37 C30 C31 119.3(5) ?
C32 C31 C30 121.2(5) ?
C32 C31 H31 119.4 ?
C30 C31 H31 119.4 ?
C31 C32 C33 121.6(5) ?
C31 C32 H32 119.2 ?
C33 C32 H32 119.2 ?
C34 C33 C38 117.5(4) ?
C34 C33 C32 123.6(4) ?
C38 C33 C32 118.8(5) ?
C35 C34 C33 119.8(4) ?
C35 C34 H34 120.1 ?
C33 C34 H34 120.1 ?
C34 C35 C36 119.0(4) ?
C34 C35 H35 120.5 ?
C36 C35 H35 120.5 ?
N4 C36 C35 123.7(4) ?
N4 C36 H36 118.1 ?
C35 C36 H36 118.1 ?
N3 C37 C30 122.8(4) ?
N3 C37 C38 118.0(4) ?
C30 C37 C38 119.2(4) ?
N4 C38 C33 122.6(4) ?
N4 C38 C37 117.4(4) ?
C33 C38 C37 120.0(4) ?

loop_
_geom_bond_atom_site_label_1
_geom_bond_atom_site_label_2
_geom_bond_distance
_geom_bond_publ_flag
Mn1 O1 2.094(3) yes
Mn1 O6 2.155(3) yes
Mn1 N1 2.241(3) yes
Mn1 N2 2.287(3) yes
Mn1 N3 2.248(4) yes
Mn1 N4 2.321(3) yes
S1 O3 1.425(3) ?
S1 O2 1.448(3) ?
S1 O1 1.464(3) ?
S1 C1 1.772(4) ?
S2 O7 1.421(4) ?
S2 O8 1.436(4) ?
S2 O6 1.459(3) ?
S2 C8 1.774(4) ?
N1 C15 1.330(5) ?
N1 C25 1.358(5) ?
N2 C24 1.330(5) ?
N2 C26 1.358(5) ?
N3 C27 1.330(6) ?
N3 C37 1.353(5) ?
N4 C36 1.323(5) ?
N4 C38 1.362(5) ?
O4 C7 1.332(6) ?
O4 H4O 0.85(5) ?
O5 C7 1.191(5) ?
O9 C14 1.297(6) ?
O9 H9O 0.84(4) ?
O10 C14 1.200(5) ?
C1 C6 1.368(6) ?
C1 C2 1.373(6) ?
C2 C3 1.384(6) ?
C2 H2 0.9300 ?
C3 C4 1.372(6) ?
C3 H3 0.9300 ?
C4 C5 1.367(6) ?
C4 C7 1.500(6) ?
C5 C6 1.388(6) ?
C5 H5 0.9300 ?
C6 H6 0.9300 ?
C8 C9 1.379(6) ?
C8 C13 1.381(6) ?
C9 C10 1.394(6) ?
C9 H9 0.9300 ?
C10 C11 1.375(6) ?
C10 H10 0.9300 ?
C11 C12 1.366(6) ?
C11 C14 1.516(6) ?
C12 C13 1.363(6) ?
C12 H12 0.9300 ?
C13 H13 0.9300 ?
C15 C16 1.387(6) ?
C15 H15 0.9300 ?
C16 C17 1.356(7) ?
C16 H16 0.9300 ?
C17 C18 1.404(7) ?
C17 H17 0.9300 ?
C18 C25 1.408(5) ?
C18 C19 1.425(7) ?
C19 C20 1.343(7) ?
C19 H19 0.9300 ?
C20 C21 1.426(6) ?
C20 H20 0.9300 ?
C21 C26 1.408(6) ?
C21 C22 1.409(7) ?
C22 C23 1.357(7) ?
C22 H22 0.9300 ?
C23 C24 1.380(6) ?
C23 H23 0.9300 ?
C24 H24 0.9300 ?
C25 C26 1.435(6) ?
C27 C28 1.393(7) ?
C27 H27 0.9300 ?
C28 C29 1.354(7) ?
C28 H28 0.9300 ?
C29 C30 1.398(7) ?
C29 H29 0.9300 ?
C30 C37 1.403(6) ?
C30 C31 1.434(7) ?
C31 C32 1.334(8) ?
C31 H31 0.9300 ?
C32 C33 1.428(7) ?
C32 H32 0.9300 ?
C33 C34 1.401(7) ?
C33 C38 1.404(6) ?
C34 C35 1.353(7) ?
C34 H34 0.9300 ?
C35 C36 1.397(6) ?
C35 H35 0.9300 ?
C36 H36 0.9300 ?
C37 C38 1.440(6) ?

loop_
_geom_hbond_atom_site_label_D
_geom_hbond_atom_site_label_H
_geom_hbond_atom_site_label_A
_geom_hbond_site_symmetry_A
_geom_hbond_distance_DH
_geom_hbond_distance_HA
_geom_hbond_distance_DA
_geom_hbond_angle_DHA
_geom_hbond_publ_flag
O4 H4o O8 2_667 0.85(5) 1.88(4) 2.713(4) 168(6) yes
O9 H9o O2 2_656 0.84(4) 1.83(4) 2.653(4) 165(6) yes

loop_
_geom_torsion_atom_site_label_1
_geom_torsion_atom_site_label_2
_geom_torsion_atom_site_label_3
_geom_torsion_atom_site_label_4
_geom_torsion
O1 Mn1 N1 C15 -86.3(4)
O6 Mn1 N1 C15 10.4(4)
N3 Mn1 N1 C15 98.9(4)
N2 Mn1 N1 C15 -176.7(4)
N4 Mn1 N1 C15 -177.9(5)
O1 Mn1 N1 C25 89.0(3)
O6 Mn1 N1 C25 -174.3(3)
N3 Mn1 N1 C25 -85.8(3)
N2 Mn1 N1 C25 -1.5(3)
N4 Mn1 N1 C25 -2.7(7)
O1 Mn1 N2 C24 87.3(4)
O6 Mn1 N2 C24 -160.7(4)
N1 Mn1 N2 C24 -179.6(4)
N3 Mn1 N2 C24 -72.3(4)
N4 Mn1 N2 C24 0.1(4)
O1 Mn1 N2 C26 -92.7(3)
O6 Mn1 N2 C26 19.3(5)
N1 Mn1 N2 C26 0.4(3)
N3 Mn1 N2 C26 107.7(3)
N4 Mn1 N2 C26 -179.9(3)
O1 Mn1 N3 C27 177.3(4)
O6 Mn1 N3 C27 67.4(3)
N1 Mn1 N3 C27 -17.8(4)
N2 Mn1 N3 C27 -90.1(3)
N4 Mn1 N3 C27 177.1(4)
O1 Mn1 N3 C37 -2.8(6)
O6 Mn1 N3 C37 -112.6(3)
N1 Mn1 N3 C37 162.2(3)
N2 Mn1 N3 C37 89.9(3)
N4 Mn1 N3 C37 -2.9(3)
O1 Mn1 N4 C36 3.5(4)
O6 Mn1 N4 C36 -92.9(4)
N1 Mn1 N4 C36 95.9(6)
N3 Mn1 N4 C36 -176.6(4)
N2 Mn1 N4 C36 94.7(4)
O1 Mn1 N4 C38 -177.7(3)
O6 Mn1 N4 C38 85.9(3)
N1 Mn1 N4 C38 -85.3(6)
N3 Mn1 N4 C38 2.3(3)
N2 Mn1 N4 C38 -86.4(3)
O3 S1 O1 Mn1 55.9(4)
O2 S1 O1 Mn1 -176.2(4)
C1 S1 O1 Mn1 -62.5(4)
O6 Mn1 O1 S1 10.8(4)
N1 Mn1 O1 S1 96.6(4)
N3 Mn1 O1 S1 -97.9(5)
N2 Mn1 O1 S1 169.8(4)
N4 Mn1 O1 S1 -97.7(4)
O7 S2 O6 Mn1 -70.9(4)
O8 S2 O6 Mn1 157.8(3)
C8 S2 O6 Mn1 44.1(4)
O1 Mn1 O6 S2 -130.9(4)
N1 Mn1 O6 S2 136.2(4)
N3 Mn1 O6 S2 29.8(4)
N2 Mn1 O6 S2 118.1(4)
N4 Mn1 O6 S2 -41.6(4)
O3 S1 C1 C6 -5.2(4)
O2 S1 C1 C6 -128.5(4)
O1 S1 C1 C6 116.7(4)
O3 S1 C1 C2 174.1(4)
O2 S1 C1 C2 50.8(4)
O1 S1 C1 C2 -64.0(4)
C6 C1 C2 C3 -0.5(7)
S1 C1 C2 C3 -179.8(4)
C1 C2 C3 C4 1.6(7)
C2 C3 C4 C5 -1.4(7)
C2 C3 C4 C7 175.6(4)
C3 C4 C5 C6 0.2(7)
C7 C4 C5 C6 -176.9(4)
C2 C1 C6 C5 -0.7(7)
S1 C1 C6 C5 178.6(4)
C4 C5 C6 C1 0.8(7)
C5 C4 C7 O5 1.8(7)
C3 C4 C7 O5 -175.3(5)
C5 C4 C7 O4 -178.8(4)
C3 C4 C7 O4 4.2(6)
O7 S2 C8 C9 -176.9(4)
O8 S2 C8 C9 -53.6(4)
O6 S2 C8 C9 63.7(4)
O7 S2 C8 C13 7.4(4)
O8 S2 C8 C13 130.7(4)
O6 S2 C8 C13 -112.0(4)
C13 C8 C9 C10 0.1(7)
S2 C8 C9 C10 -175.7(3)
C8 C9 C10 C11 1.3(7)
C9 C10 C11 C12 -1.6(7)
C9 C10 C11 C14 173.2(4)
C10 C11 C12 C13 0.5(7)
C14 C11 C12 C13 -174.5(4)
C11 C12 C13 C8 0.9(7)
C9 C8 C13 C12 -1.2(6)
S2 C8 C13 C12 174.5(3)
C12 C11 C14 O10 6.4(7)
C10 C11 C14 O10 -168.6(5)
C12 C11 C14 O9 -174.1(4)
C10 C11 C14 O9 11.0(6)
C25 N1 C15 C16 1.0(7)
Mn1 N1 C15 C16 176.2(4)
N1 C15 C16 C17 0.0(8)
C15 C16 C17 C18 -0.4(8)
C16 C17 C18 C25 -0.3(7)
C16 C17 C18 C19 179.1(5)
C17 C18 C19 C20 179.1(5)
C25 C18 C19 C20 -1.5(7)
C18 C19 C20 C21 -0.5(7)
C19 C20 C21 C26 1.7(7)
C19 C20 C21 C22 -179.2(4)
C26 C21 C22 C23 -1.0(6)
C20 C21 C22 C23 179.9(4)
C21 C22 C23 C24 0.3(7)
C26 N2 C24 C23 -0.1(6)
Mn1 N2 C24 C23 179.9(3)
C22 C23 C24 N2 0.2(7)
C15 N1 C25 C18 -1.8(6)
Mn1 N1 C25 C18 -177.4(3)
C15 N1 C25 C26 178.0(4)
Mn1 N1 C25 C26 2.4(5)
C17 C18 C25 N1 1.5(6)
C19 C18 C25 N1 -178.0(4)
C17 C18 C25 C26 -178.4(4)
C19 C18 C25 C26 2.2(6)
C24 N2 C26 C21 -0.6(6)
Mn1 N2 C26 C21 179.4(3)
C24 N2 C26 C25 -179.3(4)
Mn1 N2 C26 C25 0.7(4)
C22 C21 C26 N2 1.2(6)
C20 C21 C26 N2 -179.7(4)
C22 C21 C26 C25 179.8(4)
C20 C21 C26 C25 -1.0(6)
N1 C25 C26 N2 -2.1(5)
C18 C25 C26 N2 177.8(4)
N1 C25 C26 C21 179.2(4)
C18 C25 C26 C21 -1.0(6)
C37 N3 C27 C28 -1.3(6)
Mn1 N3 C27 C28 178.7(3)
N3 C27 C28 C29 1.6(7)
C27 C28 C29 C30 -0.3(7)
C28 C29 C30 C37 -1.2(7)
C28 C29 C30 C31 176.6(5)
C29 C30 C31 C32 -178.5(5)
C37 C30 C31 C32 -0.8(8)
C30 C31 C32 C33 1.4(8)
C31 C32 C33 C34 176.3(5)
C31 C32 C33 C38 -1.4(7)
C38 C33 C34 C35 0.0(6)
C32 C33 C34 C35 -177.8(5)
C33 C34 C35 C36 -0.5(7)
C38 N4 C36 C35 -0.6(7)
Mn1 N4 C36 C35 178.2(3)
C34 C35 C36 N4 0.8(7)
C27 N3 C37 C30 -0.4(6)
Mn1 N3 C37 C30 179.7(3)
C27 N3 C37 C38 -176.8(4)
Mn1 N3 C37 C38 3.3(5)
C29 C30 C37 N3 1.6(6)
C31 C30 C37 N3 -176.3(4)
C29 C30 C37 C38 177.9(4)
C31 C30 C37 C38 0.1(6)
C36 N4 C38 C33 0.0(6)
Mn1 N4 C38 C33 -179.0(3)
C36 N4 C38 C37 177.5(4)
Mn1 N4 C38 C37 -1.5(4)
C34 C33 C38 N4 0.3(6)
C32 C33 C38 N4 178.2(4)
C34 C33 C38 C37 -177.2(4)
C32 C33 C38 C37 0.7(6)
N3 C37 C38 N4 -1.1(5)
C30 C37 C38 N4 -177.7(4)
N3 C37 C38 C33 176.4(4)
C30 C37 C38 C33 -0.1(6)

loop_
_cod_related_entry_id
_cod_related_entry_database
_cod_related_entry_code
1 ChemSpider 30654799
